data_7127723
loop_
_publ_author_name
'Manzano, Richard A.'
'Hill, Anthony F.'
'Georgelin, Rosemary L.'

_publ_section_title
;
 Tetrel and pnictogen functionalised propargylidynes.
;
_journal_issue 93
_journal_name_full 'Chemical communications (Cambridge, England)'
_journal_page_first 14597
_journal_page_last 14600
_journal_paper_doi 10.1039/d0cc06196d
_journal_volume 56
_journal_year 2020
_chemical_formula_moiety 'C32 H35 B2 N6 O2 P W, C H2 Cl2'
_chemical_formula_sum 'C33 H37 B2 Cl2 N6 O2 P W'
_chemical_formula_weight 857.02
_space_group_crystal_system monoclinic
_space_group_IT_number 14
_space_group_name_Hall '-P 2ybc'
_space_group_name_H-M_alt 'P 1 21/c 1'
_atom_sites_solution_hydrogens mixed
_audit_creation_date 2020-09-11
_audit_creation_method
;
Olex2 1.3
(compiled 2020.06.28 svn.raecde09e for OlexSys, GUI svn.r6132)
;
_audit_update_record
;
2020-09-12 deposited with the CCDC.	2020-10-22 downloaded from the CCDC.
;
_cell_angle_alpha 90
_cell_angle_beta 102.3819(13)
_cell_angle_gamma 90
_cell_formula_units_Z 4
_cell_length_a 14.6458(2)
_cell_length_b 13.04801(14)
_cell_length_c 19.0700(3)
_cell_measurement_reflns_used 36379
_cell_measurement_temperature 170(30)
_cell_measurement_theta_max 29.6630
_cell_measurement_theta_min 3.6790
_cell_volume 3559.48(9)
_computing_cell_refinement 'CrysAlisPro 1.171.40.53 (Rigaku OD, 2019)'
_computing_data_collection 'CrysAlisPro 1.171.40.53 (Rigaku OD, 2019)'
_computing_data_reduction 'CrysAlisPro 1.171.40.53 (Rigaku OD, 2019)'
_computing_molecular_graphics 'Olex2 1.3 (Dolomanov et al., 2009)'
_computing_publication_material 'Olex2 1.3 (Dolomanov et al., 2009)'
_computing_structure_refinement 'SHELXL 2018/3 (Sheldrick, 2015)'
_diffrn_ambient_environment N~2~
_diffrn_ambient_temperature 170(30)
_diffrn_detector 'CCD plate'
_diffrn_detector_area_resol_mean 10.3744
_diffrn_detector_type Atlas
_diffrn_measured_fraction_theta_full 0.997
_diffrn_measured_fraction_theta_max 0.998
_diffrn_measurement_details
;
List of Runs (angles in degrees, time in seconds):

  # Type    Start    End  Width  t~exp~   \w     \q     \k     \f   Frames
#--------------------------------------------------------------------------
  1  \w    -39.00  62.00   1.00   35.00    --  -11.22  57.00 150.00  101
  2  \w    -20.00  30.00   1.00   35.00    --  -11.22 -99.00 150.00   50
  3  \w    -83.00  17.00   1.00   35.00    --  -11.22 -57.00   0.00  100
  4  \w    -36.00  63.00   1.00   35.00    --  -11.22  37.00  60.00   99
  5  \w    -20.00  30.00   1.00   35.00    --  -11.22 -99.00-180.00   50
  6  \w    -91.00  30.00   1.00   35.00    --  -11.22 -19.00 -90.00  121
  7  \w     34.00  98.00   1.00   35.00    --   11.30-178.00  30.00   64
  8  \w    -20.00  30.00   1.00   35.00    --  -11.22 -99.00-150.00   50
  9  \w    -71.00 -41.00   1.00   35.00    --  -11.22 132.00-148.00   30
 10  \w    -86.00  13.00   1.00   35.00    --  -11.22 -37.00  90.00   99
;
_diffrn_measurement_device 'four-circle diffractometer'
_diffrn_measurement_device_type 'New Xcalibur, Atlas'
_diffrn_measurement_method '\w scans'
_diffrn_orient_matrix_type 'CrysAlisPro convention (1999,Acta A55,543-557)'
_diffrn_orient_matrix_UB_11 0.0070142000
_diffrn_orient_matrix_UB_12 0.0037374000
_diffrn_orient_matrix_UB_13 0.0378787000
_diffrn_orient_matrix_UB_21 -0.0472961000
_diffrn_orient_matrix_UB_22 -0.0139937000
_diffrn_orient_matrix_UB_23 -0.0020443000
_diffrn_orient_matrix_UB_31 0.0131044000
_diffrn_orient_matrix_UB_32 -0.0524159000
_diffrn_orient_matrix_UB_33 0.0032554000
_diffrn_radiation_monochromator graphite
_diffrn_radiation_probe x-ray
_diffrn_radiation_type 'Mo K\a'
_diffrn_radiation_wavelength 0.71073
_diffrn_reflns_av_R_equivalents 0.0354
_diffrn_reflns_av_unetI/netI 0.0180
_diffrn_reflns_Laue_measured_fraction_full 0.997
_diffrn_reflns_Laue_measured_fraction_max 0.998
_diffrn_reflns_limit_h_max 18
_diffrn_reflns_limit_h_min -18
_diffrn_reflns_limit_k_max 16
_diffrn_reflns_limit_k_min -16
_diffrn_reflns_limit_l_max 23
_diffrn_reflns_limit_l_min -23
_diffrn_reflns_number 71493
_diffrn_reflns_point_group_measured_fraction_full 0.997
_diffrn_reflns_point_group_measured_fraction_max 0.998
_diffrn_reflns_theta_full 25.242
_diffrn_reflns_theta_max 26.370
_diffrn_reflns_theta_min 3.226
_diffrn_source 'fine-focus sealed X-ray tube'
_diffrn_source_type 'Enhance (Mo) X-ray Source'
_exptl_absorpt_coefficient_mu 3.480
_exptl_absorpt_correction_T_max 1.00000
_exptl_absorpt_correction_T_min 0.79599
_exptl_absorpt_correction_type multi-scan
_exptl_absorpt_process_details
;
CrysAlisPro 1.171.40.53 (Rigaku Oxford Diffraction, 2019)
Empirical absorption correction using spherical harmonics,
 implemented in SCALE3 ABSPACK scaling algorithm.
;
_exptl_crystal_colour purple
_exptl_crystal_density_diffrn 1.599
_exptl_crystal_description block
_exptl_crystal_F_000 1704
_exptl_crystal_size_max 0.314
_exptl_crystal_size_mid 0.184
_exptl_crystal_size_min 0.073
_refine_diff_density_max 2.641
_refine_diff_density_min -0.667
_refine_diff_density_rms 0.085
_refine_ls_extinction_method none
_refine_ls_goodness_of_fit_ref 1.042
_refine_ls_hydrogen_treatment mixed
_refine_ls_matrix_type full
_refine_ls_number_parameters 446
_refine_ls_number_reflns 7266
_refine_ls_number_restraints 0
_refine_ls_restrained_S_all 1.042
_refine_ls_R_factor_all 0.0285
_refine_ls_R_factor_gt 0.0232
_refine_ls_shift/su_max 0.001
_refine_ls_shift/su_mean 0.000
_refine_ls_structure_factor_coef Fsqd
_refine_ls_weighting_details 'w=1/[\s^2^(Fo^2^)+(0.0225P)^2^+7.6226P] where P=(Fo^2^+2Fc^2^)/3'
_refine_ls_weighting_scheme calc
_refine_ls_wR_factor_gt 0.0537
_refine_ls_wR_factor_ref 0.0568
_reflns_Friedel_coverage 0.000
_reflns_number_gt 6510
_reflns_number_total 7266
_reflns_threshold_expression 'I > 2\s(I)'
_cod_data_source_file d0cc06196d2.cif
_cod_data_source_block Compound_9
_cod_original_cell_volume 3559.49(8)
_cod_database_code 7127723
_shelx_shelxl_version_number 2018/3
_chemical_oxdiff_formula 'C30 H30 B2 N6 O2 W1'
_chemical_oxdiff_usercomment 'Grown from DCM-pentane vdiffusion'
_shelx_space_group_comment
;
The symmetry employed for this shelxl refinement is uniquely defined
by the following loop, which should always be used as a source of
symmetry information in preference to the above space-group names.
They are only intended as comments.
;
_reflns_odcompleteness_completeness 99.74
_reflns_odcompleteness_iscentric 1
_reflns_odcompleteness_theta 26.32
_olex2_refinement_description
;
1. Fixed Uiso
 At 1.2 times of:
  All C(H) groups, All C(H,H) groups
 At 1.5 times of:
  All C(H,H,H) groups
2.a Secondary CH2 refined with riding coordinates:
 C33(H33A,H33B)
2.b Aromatic/amide H refined with riding coordinates:
 C20(H20), C25(H25), C30(H30), C7(H7), C8(H8), C9(H9), C17(H17), C13(H13),
 C14(H14), C10(H10), C11(H11), C16(H16), C15(H15)
2.c Idealised Me refined as rotating group:
 C23(H23A,H23B,H23C), C18(H18A,H18B,H18C), C28(H28A,H28B,H28C), C22(H22A,H22B,
 H22C), C32(H32A,H32B,H32C), C27(H27A,H27B,H27C)
;
_ins_header
;
TITL RAM-24a_scalefilt in P2(1)/c 
REM P2(1)/c (#14 in standard setting)
CELL 0.71073  14.645805  13.048013  19.070010  90.0000 102.3819  90.0000
ZERR    4.00   0.000201   0.000137   0.000252   0.0000   0.0013   0.0000
LATT  1
SYMM -x, y+1/2,-z+1/2 
SFAC C H B N O W
UNIT 120.00 120.00 8.00 24.00 8.00 4.00
TREF
HKLF 4
END
;
_olex2_submission_special_instructions 'No special instructions were received'
_oxdiff_exptl_absorpt_empirical_details
;
Empirical correction (ABSPACK) includes:
- Absorption correction using spherical harmonics
- Frame scaling
;
_oxdiff_exptl_absorpt_empirical_full_max 1.248
_oxdiff_exptl_absorpt_empirical_full_min 0.859

loop_
_space_group_symop_operation_xyz
'x, y, z'
'-x, y+1/2, -z+1/2'
'-x, -y, -z'
'x, -y-1/2, z-1/2'

loop_
_atom_site_label
_atom_site_type_symbol
_atom_site_fract_x
_atom_site_fract_y
_atom_site_fract_z
_atom_site_U_iso_or_equiv
_atom_site_adp_type
_atom_site_occupancy
_atom_site_site_symmetry_order
_atom_site_calc_flag
_atom_site_refinement_flags_posn
_atom_site_refinement_flags_adp
_atom_site_refinement_flags_occupancy
_atom_site_disorder_assembly
_atom_site_disorder_group
W1 W 0.85484(2) 0.33221(2) 0.64752(2) 0.01963(4) Uani 1 1 d . . . . .
P1 P 0.66311(6) 0.58744(6) 0.84587(4) 0.02611(17) Uani 1 1 d . . . . .
Cl1 Cl 0.62793(9) 0.61507(10) 0.60304(6) 0.0619(3) Uani 1 1 d . . . . .
Cl2 Cl 0.60383(8) 0.57294(9) 0.45021(6) 0.0573(3) Uani 1 1 d . . . . .
N3 N 0.73235(17) 0.28922(18) 0.56435(13) 0.0220(5) Uani 1 1 d . . . . .
N1 N 0.93229(17) 0.24277(18) 0.57663(12) 0.0208(5) Uani 1 1 d . . . . .
N5 N 0.86801(17) 0.45428(18) 0.57090(12) 0.0203(5) Uani 1 1 d . . . . .
N2 N 0.90264(17) 0.24982(18) 0.50338(12) 0.0199(5) Uani 1 1 d . . . . .
N4 N 0.73386(17) 0.29565(18) 0.49231(13) 0.0217(5) Uani 1 1 d . . . . .
N6 N 0.85316(16) 0.43453(18) 0.49826(12) 0.0194(5) Uani 1 1 d . . . . .
O1 O 0.8404(2) 0.1383(2) 0.74217(14) 0.0478(7) Uani 1 1 d . . . . .
O2 O 1.04282(18) 0.3854(2) 0.75502(13) 0.0441(6) Uani 1 1 d . . . . .
C4 C 0.8456(2) 0.2073(2) 0.70707(16) 0.0275(7) Uani 1 1 d . . . . .
C5 C 0.9749(2) 0.3664(2) 0.71439(16) 0.0258(6) Uani 1 1 d . . . . .
C21 C 0.9524(2) 0.1842(2) 0.47158(16) 0.0212(6) Uani 1 1 d . . . . .
C2 C 0.7587(2) 0.4549(2) 0.75809(16) 0.0232(6) Uani 1 1 d . . . . .
C19 C 1.0011(2) 0.1721(2) 0.58916(16) 0.0236(6) Uani 1 1 d . . . . .
C24 C 0.8894(2) 0.5543(2) 0.57957(16) 0.0234(6) Uani 1 1 d . . . . .
C3 C 0.7229(2) 0.5038(2) 0.80005(17) 0.0285(7) Uani 1 1 d . . . . .
C23 C 0.9083(2) 0.6038(2) 0.65184(17) 0.0311(7) Uani 1 1 d . . . . .
H23A H 0.855957 0.593149 0.673838 0.047 Uiso 1 1 calc R U . . .
H23B H 0.917911 0.675943 0.646772 0.047 Uiso 1 1 calc R U . . .
H23C H 0.963299 0.574024 0.681371 0.047 Uiso 1 1 calc R U . . .
C1 C 0.7971(2) 0.4036(2) 0.70964(15) 0.0234(6) Uani 1 1 d . . . . .
C29 C 0.6450(2) 0.2603(2) 0.56819(18) 0.0284(7) Uani 1 1 d . . . . .
C26 C 0.8656(2) 0.5214(2) 0.46339(16) 0.0237(6) Uani 1 1 d . . . . .
C20 C 1.0154(2) 0.1345(2) 0.52441(16) 0.0251(6) Uani 1 1 d . . . . .
H20 H 1.058967 0.085413 0.517992 0.030 Uiso 1 1 calc R U . . .
C31 C 0.6487(2) 0.2712(2) 0.45245(17) 0.0283(7) Uani 1 1 d . . . . .
C25 C 0.8885(2) 0.5982(2) 0.51347(17) 0.0260(6) Uani 1 1 d . . . . .
H25 H 0.900904 0.666323 0.504595 0.031 Uiso 1 1 calc R U . . .
C18 C 1.0502(2) 0.1418(3) 0.66279(18) 0.0358(8) Uani 1 1 d . . . . .
H18A H 1.076390 0.201498 0.688987 0.054 Uiso 1 1 calc R U . . .
H18B H 1.099344 0.094323 0.659845 0.054 Uiso 1 1 calc R U . . .
H18C H 1.006614 0.109914 0.687064 0.054 Uiso 1 1 calc R U . . .
C30 C 0.5918(2) 0.2482(2) 0.49913(19) 0.0331(7) Uani 1 1 d . . . . .
H30 H 0.529389 0.228443 0.486734 0.040 Uiso 1 1 calc R U . . .
C6 C 0.7204(2) 0.5762(2) 0.93954(16) 0.0255(6) Uani 1 1 d . . . . .
C28 C 0.6157(2) 0.2471(3) 0.6378(2) 0.0396(8) Uani 1 1 d . . . . .
H28A H 0.648587 0.190204 0.663396 0.059 Uiso 1 1 calc R U . . .
H28B H 0.549618 0.234303 0.628773 0.059 Uiso 1 1 calc R U . . .
H28C H 0.629842 0.308294 0.665928 0.059 Uiso 1 1 calc R U . . .
C7 C 0.7500(2) 0.4824(2) 0.96950(18) 0.0290(7) Uani 1 1 d . . . . .
H7 H 0.741943 0.423777 0.941055 0.035 Uiso 1 1 calc R U . . .
C22 C 0.9361(2) 0.1709(3) 0.39214(17) 0.0312(7) Uani 1 1 d . . . . .
H22A H 0.875244 0.141800 0.374639 0.047 Uiso 1 1 calc R U . . .
H22B H 0.982789 0.126094 0.380764 0.047 Uiso 1 1 calc R U . . .
H22C H 0.939635 0.236397 0.369898 0.047 Uiso 1 1 calc R U . . .
C12 C 0.5498(2) 0.5272(2) 0.83616(17) 0.0290(7) Uani 1 1 d . . . . .
C8 C 0.7916(2) 0.4752(3) 1.04165(18) 0.0324(7) Uani 1 1 d . . . . .
H8 H 0.811307 0.411785 1.061613 0.039 Uiso 1 1 calc R U . . .
C32 C 0.6267(3) 0.2705(3) 0.37234(19) 0.0396(8) Uani 1 1 d . . . . .
H32A H 0.638211 0.337233 0.354922 0.059 Uiso 1 1 calc R U . . .
H32B H 0.562220 0.252654 0.355037 0.059 Uiso 1 1 calc R U . . .
H32C H 0.665619 0.221047 0.355509 0.059 Uiso 1 1 calc R U . . .
B1 B 0.8249(2) 0.3265(2) 0.46969(17) 0.0212(7) Uani 1 1 d . . . . .
C9 C 0.8040(2) 0.5621(3) 1.08412(18) 0.0336(7) Uani 1 1 d . . . . .
H9 H 0.832320 0.557179 1.132558 0.040 Uiso 1 1 calc R U . . .
C17 C 0.5126(2) 0.4970(3) 0.89406(18) 0.0372(8) Uani 1 1 d . . . . .
H17 H 0.547645 0.506055 0.940446 0.045 Uiso 1 1 calc R U . . .
C27 C 0.8542(3) 0.5267(3) 0.38386(17) 0.0335(7) Uani 1 1 d . . . . .
H27A H 0.901147 0.485172 0.369488 0.050 Uiso 1 1 calc R U . . .
H27B H 0.860804 0.596428 0.369723 0.050 Uiso 1 1 calc R U . . .
H27C H 0.793347 0.501815 0.361173 0.050 Uiso 1 1 calc R U . . .
C13 C 0.4966(3) 0.5125(3) 0.76695(19) 0.0397(8) Uani 1 1 d . . . . .
H13 H 0.520788 0.531447 0.727555 0.048 Uiso 1 1 calc R U . . .
C14 C 0.4098(3) 0.4709(3) 0.7566(2) 0.0467(10) Uani 1 1 d . . . . .
H14 H 0.374474 0.462361 0.710269 0.056 Uiso 1 1 calc R U . . .
C10 C 0.7743(3) 0.6562(3) 1.05455(19) 0.0372(8) Uani 1 1 d . . . . .
H10 H 0.782323 0.714535 1.083238 0.045 Uiso 1 1 calc R U . . .
C11 C 0.7322(2) 0.6640(2) 0.98187(19) 0.0324(7) Uani 1 1 d . . . . .
H11 H 0.712255 0.727302 0.961895 0.039 Uiso 1 1 calc R U . . .
C33 C 0.6327(3) 0.5232(3) 0.5371(2) 0.0509(10) Uani 1 1 d . . . . .
H33A H 0.695383 0.494837 0.545417 0.061 Uiso 1 1 calc R U . . .
H33B H 0.590088 0.467750 0.541259 0.061 Uiso 1 1 calc R U . . .
C16 C 0.4267(3) 0.4549(3) 0.8843(2) 0.0431(9) Uani 1 1 d . . . . .
H16 H 0.402986 0.435232 0.923771 0.052 Uiso 1 1 calc R U . . .
B2 B 0.6567(4) 0.7236(3) 0.8072(3) 0.0404(10) Uani 1 1 d . . . . .
C15 C 0.3735(3) 0.4410(3) 0.8150(2) 0.0456(9) Uani 1 1 d . . . . .
H15 H 0.314305 0.411880 0.807914 0.055 Uiso 1 1 calc R U . . .
H1 H 0.815(2) 0.324(2) 0.4122(17) 0.020(8) Uiso 1 1 d . . . . .
H2A H 0.625(3) 0.708(3) 0.752(2) 0.056(12) Uiso 1 1 d . . . . .
H2B H 0.619(3) 0.762(3) 0.842(2) 0.059(13) Uiso 1 1 d . . . . .
H2C H 0.729(3) 0.743(3) 0.816(2) 0.054(12) Uiso 1 1 d . . . . .

loop_
_atom_site_aniso_label
_atom_site_aniso_U_11
_atom_site_aniso_U_22
_atom_site_aniso_U_33
_atom_site_aniso_U_23
_atom_site_aniso_U_13
_atom_site_aniso_U_12
W1 0.02437(7) 0.02021(6) 0.01593(6) -0.00051(4) 0.00792(4) 0.00144(5)
P1 0.0276(4) 0.0254(4) 0.0269(4) -0.0023(3) 0.0095(3) 0.0028(3)
Cl1 0.0636(7) 0.0692(7) 0.0530(6) 0.0065(5) 0.0129(5) 0.0133(6)
Cl2 0.0637(7) 0.0565(6) 0.0557(6) 0.0014(5) 0.0216(5) -0.0047(5)
N3 0.0216(13) 0.0194(12) 0.0261(13) 0.0007(10) 0.0080(10) 0.0003(10)
N1 0.0254(13) 0.0222(12) 0.0149(11) 0.0006(9) 0.0045(10) 0.0035(10)
N5 0.0220(12) 0.0212(12) 0.0187(12) -0.0012(9) 0.0067(10) 0.0010(10)
N2 0.0239(12) 0.0204(12) 0.0159(11) -0.0013(9) 0.0057(9) 0.0010(10)
N4 0.0224(13) 0.0193(11) 0.0222(12) -0.0002(10) 0.0022(10) 0.0023(10)
N6 0.0215(12) 0.0214(12) 0.0158(11) 0.0011(9) 0.0053(9) 0.0039(10)
O1 0.0629(18) 0.0413(14) 0.0404(15) 0.0173(12) 0.0137(13) -0.0011(13)
O2 0.0366(14) 0.0648(18) 0.0309(13) -0.0024(12) 0.0067(11) -0.0094(13)
C4 0.0294(17) 0.0326(17) 0.0218(15) -0.0001(13) 0.0086(13) 0.0038(13)
C5 0.0287(17) 0.0335(16) 0.0169(14) 0.0004(12) 0.0087(13) -0.0009(13)
C21 0.0220(14) 0.0198(14) 0.0236(15) -0.0039(11) 0.0091(12) -0.0031(11)
C2 0.0240(15) 0.0226(14) 0.0234(15) -0.0018(12) 0.0057(12) 0.0005(12)
C19 0.0222(15) 0.0228(14) 0.0261(15) 0.0027(12) 0.0061(12) 0.0030(12)
C24 0.0222(15) 0.0207(14) 0.0275(15) -0.0011(12) 0.0055(12) -0.0002(11)
C3 0.0270(16) 0.0298(16) 0.0293(16) -0.0004(13) 0.0076(13) -0.0008(13)
C23 0.0397(19) 0.0246(15) 0.0291(17) -0.0059(13) 0.0074(14) -0.0032(14)
C1 0.0230(15) 0.0266(15) 0.0214(14) 0.0018(12) 0.0062(12) -0.0004(12)
C29 0.0274(16) 0.0204(14) 0.0394(18) 0.0005(13) 0.0114(14) -0.0002(12)
C26 0.0223(15) 0.0251(15) 0.0256(15) 0.0060(12) 0.0093(12) 0.0041(12)
C20 0.0239(15) 0.0224(14) 0.0312(16) -0.0015(12) 0.0110(13) 0.0039(12)
C31 0.0249(16) 0.0212(15) 0.0341(17) -0.0020(13) -0.0039(13) 0.0018(12)
C25 0.0272(16) 0.0190(14) 0.0337(17) 0.0012(12) 0.0105(13) 0.0000(12)
C18 0.0350(19) 0.0423(19) 0.0289(17) 0.0061(15) 0.0044(14) 0.0161(15)
C30 0.0210(16) 0.0274(16) 0.048(2) -0.0006(15) 0.0016(14) -0.0017(13)
C6 0.0206(15) 0.0296(16) 0.0278(16) -0.0037(13) 0.0085(12) 0.0001(12)
C28 0.0302(18) 0.043(2) 0.050(2) 0.0009(17) 0.0184(16) -0.0103(16)
C7 0.0270(16) 0.0267(16) 0.0353(17) -0.0060(13) 0.0110(13) -0.0013(13)
C22 0.0366(18) 0.0342(17) 0.0252(16) -0.0085(13) 0.0123(14) 0.0019(14)
C12 0.0266(16) 0.0307(16) 0.0309(17) -0.0037(13) 0.0087(13) 0.0041(13)
C8 0.0296(17) 0.0350(18) 0.0342(18) 0.0039(14) 0.0104(14) 0.0014(14)
C32 0.0353(19) 0.042(2) 0.0354(19) -0.0012(16) -0.0070(15) -0.0011(16)
B1 0.0252(17) 0.0216(16) 0.0169(15) 0.0003(12) 0.0050(13) 0.0017(13)
C9 0.0276(17) 0.046(2) 0.0275(16) -0.0040(15) 0.0076(13) -0.0083(15)
C17 0.0340(18) 0.049(2) 0.0284(17) -0.0022(16) 0.0064(14) 0.0027(16)
C27 0.045(2) 0.0318(17) 0.0260(16) 0.0080(13) 0.0127(15) 0.0050(15)
C13 0.040(2) 0.050(2) 0.0307(18) -0.0021(16) 0.0105(15) -0.0016(17)
C14 0.038(2) 0.066(3) 0.0334(19) -0.0121(18) 0.0014(16) -0.0021(19)
C10 0.039(2) 0.0381(19) 0.0362(19) -0.0140(15) 0.0127(16) -0.0083(15)
C11 0.0367(19) 0.0268(16) 0.0355(18) -0.0054(14) 0.0118(15) -0.0022(14)
C33 0.039(2) 0.037(2) 0.075(3) 0.010(2) 0.009(2) 0.0084(17)
C16 0.038(2) 0.059(2) 0.038(2) 0.0046(18) 0.0190(17) -0.0019(18)
B2 0.052(3) 0.029(2) 0.042(2) 0.0043(17) 0.013(2) 0.0048(18)
C15 0.0304(19) 0.056(2) 0.052(2) -0.0102(19) 0.0126(17) -0.0094(17)

loop_
_atom_type_symbol
_atom_type_description
_atom_type_scat_dispersion_real
_atom_type_scat_dispersion_imag
_atom_type_scat_source
C C 0.0033 0.0016 'International Tables Vol C Tables 4.2.6.8 and 6.1.1.4'
H H 0.0000 0.0000 'International Tables Vol C Tables 4.2.6.8 and 6.1.1.4'
B B 0.0013 0.0007 'International Tables Vol C Tables 4.2.6.8 and 6.1.1.4'
Cl Cl 0.1484 0.1585 'International Tables Vol C Tables 4.2.6.8 and 6.1.1.4'
N N 0.0061 0.0033 'International Tables Vol C Tables 4.2.6.8 and 6.1.1.4'
O O 0.0106 0.0060 'International Tables Vol C Tables 4.2.6.8 and 6.1.1.4'
P P 0.1023 0.0942 'International Tables Vol C Tables 4.2.6.8 and 6.1.1.4'
W W -0.8490 6.8722 'International Tables Vol C Tables 4.2.6.8 and 6.1.1.4'

loop_
_exptl_crystal_face_index_h
_exptl_crystal_face_index_k
_exptl_crystal_face_index_l
_exptl_crystal_face_perp_dist
-4 1 -24 0.0359
3 5 -26 0.0262
-15 -12 5 0.1244
5 -1 -27 0.0141
-21 -1 5 0.0956
16 12 -5 0.0882
20 2 -5 0.0782
-4 18 5 0.1533
1 -14 -18 0.0972
4 0 25 0.0319

loop_
_geom_angle_atom_site_label_1
_geom_angle_atom_site_label_2
_geom_angle_atom_site_label_3
_geom_angle
_geom_angle_site_symmetry_1
_geom_angle_site_symmetry_3
_geom_angle_publ_flag
N3 W1 N1 82.73(9) . . ?
N3 W1 N5 83.08(9) . . ?
N5 W1 N1 81.37(8) . . ?
C4 W1 N3 93.31(11) . . ?
C4 W1 N1 91.27(10) . . ?
C4 W1 N5 172.15(10) . . ?
C5 W1 N3 173.11(10) . . ?
C5 W1 N1 90.63(11) . . ?
C5 W1 N5 94.15(11) . . ?
C5 W1 C4 88.66(13) . . ?
C1 W1 N3 100.15(11) . . ?
C1 W1 N1 176.81(11) . . ?
C1 W1 N5 100.27(11) . . ?
C1 W1 C4 87.21(12) . . ?
C1 W1 C5 86.53(13) . . ?
C3 P1 C6 105.50(15) . . ?
C3 P1 C12 103.00(15) . . ?
C3 P1 B2 112.00(18) . . ?
C6 P1 C12 106.66(15) . . ?
C6 P1 B2 115.39(18) . . ?
C12 P1 B2 113.26(19) . . ?
N4 N3 W1 121.18(18) . . ?
C29 N3 W1 131.9(2) . . ?
C29 N3 N4 106.8(2) . . ?
N2 N1 W1 118.85(17) . . ?
C19 N1 W1 134.18(19) . . ?
C19 N1 N2 106.7(2) . . ?
N6 N5 W1 120.99(17) . . ?
C24 N5 W1 132.3(2) . . ?
C24 N5 N6 106.7(2) . . ?
N1 N2 B1 120.6(2) . . ?
C21 N2 N1 109.3(2) . . ?
C21 N2 B1 130.0(2) . . ?
N3 N4 B1 119.6(2) . . ?
C31 N4 N3 109.6(2) . . ?
C31 N4 B1 130.8(3) . . ?
N5 N6 B1 120.0(2) . . ?
C26 N6 N5 109.3(2) . . ?
C26 N6 B1 130.7(2) . . ?
O1 C4 W1 178.3(3) . . ?
O2 C5 W1 177.6(3) . . ?
N2 C21 C20 108.2(3) . . ?
N2 C21 C22 123.1(3) . . ?
C20 C21 C22 128.7(3) . . ?
C3 C2 C1 177.7(3) . . ?
N1 C19 C20 109.5(3) . . ?
N1 C19 C18 122.8(3) . . ?
C20 C19 C18 127.7(3) . . ?
N5 C24 C23 121.7(3) . . ?
N5 C24 C25 109.5(3) . . ?
C25 C24 C23 128.8(3) . . ?
C2 C3 P1 169.3(3) . . ?
C24 C23 H23A 109.5 . . ?
C24 C23 H23B 109.5 . . ?
C24 C23 H23C 109.5 . . ?
H23A C23 H23B 109.5 . . ?
H23A C23 H23C 109.5 . . ?
H23B C23 H23C 109.5 . . ?
C2 C1 W1 176.9(3) . . ?
N3 C29 C30 109.0(3) . . ?
N3 C29 C28 122.6(3) . . ?
C30 C29 C28 128.4(3) . . ?
N6 C26 C25 108.0(3) . . ?
N6 C26 C27 122.9(3) . . ?
C25 C26 C27 129.0(3) . . ?
C21 C20 C19 106.2(3) . . ?
C21 C20 H20 126.9 . . ?
C19 C20 H20 126.9 . . ?
N4 C31 C30 107.5(3) . . ?
N4 C31 C32 123.2(3) . . ?
C30 C31 C32 129.3(3) . . ?
C24 C25 H25 126.7 . . ?
C26 C25 C24 106.5(3) . . ?
C26 C25 H25 126.7 . . ?
C19 C18 H18A 109.5 . . ?
C19 C18 H18B 109.5 . . ?
C19 C18 H18C 109.5 . . ?
H18A C18 H18B 109.5 . . ?
H18A C18 H18C 109.5 . . ?
H18B C18 H18C 109.5 . . ?
C29 C30 H30 126.4 . . ?
C31 C30 C29 107.1(3) . . ?
C31 C30 H30 126.4 . . ?
C7 C6 P1 121.2(2) . . ?
C7 C6 C11 120.1(3) . . ?
C11 C6 P1 118.7(2) . . ?
C29 C28 H28A 109.5 . . ?
C29 C28 H28B 109.5 . . ?
C29 C28 H28C 109.5 . . ?
H28A C28 H28B 109.5 . . ?
H28A C28 H28C 109.5 . . ?
H28B C28 H28C 109.5 . . ?
C6 C7 H7 119.9 . . ?
C6 C7 C8 120.3(3) . . ?
C8 C7 H7 119.9 . . ?
C21 C22 H22A 109.5 . . ?
C21 C22 H22B 109.5 . . ?
C21 C22 H22C 109.5 . . ?
H22A C22 H22B 109.5 . . ?
H22A C22 H22C 109.5 . . ?
H22B C22 H22C 109.5 . . ?
C17 C12 P1 123.3(3) . . ?
C17 C12 C13 118.6(3) . . ?
C13 C12 P1 118.0(3) . . ?
C7 C8 H8 119.9 . . ?
C9 C8 C7 120.1(3) . . ?
C9 C8 H8 119.9 . . ?
C31 C32 H32A 109.5 . . ?
C31 C32 H32B 109.5 . . ?
C31 C32 H32C 109.5 . . ?
H32A C32 H32B 109.5 . . ?
H32A C32 H32C 109.5 . . ?
H32B C32 H32C 109.5 . . ?
N2 B1 H1 109.0(16) . . ?
N4 B1 N2 108.6(2) . . ?
N4 B1 H1 110.3(17) . . ?
N6 B1 N2 109.1(2) . . ?
N6 B1 N4 108.9(2) . . ?
N6 B1 H1 110.9(16) . . ?
C8 C9 H9 120.0 . . ?
C8 C9 C10 120.0(3) . . ?
C10 C9 H9 120.0 . . ?
C12 C17 H17 119.4 . . ?
C16 C17 C12 121.3(3) . . ?
C16 C17 H17 119.4 . . ?
C26 C27 H27A 109.5 . . ?
C26 C27 H27B 109.5 . . ?
C26 C27 H27C 109.5 . . ?
H27A C27 H27B 109.5 . . ?
H27A C27 H27C 109.5 . . ?
H27B C27 H27C 109.5 . . ?
C12 C13 H13 119.7 . . ?
C14 C13 C12 120.5(3) . . ?
C14 C13 H13 119.7 . . ?
C13 C14 H14 119.9 . . ?
C13 C14 C15 120.2(3) . . ?
C15 C14 H14 119.9 . . ?
C9 C10 H10 119.9 . . ?
C9 C10 C11 120.2(3) . . ?
C11 C10 H10 119.9 . . ?
C6 C11 C10 119.4(3) . . ?
C6 C11 H11 120.3 . . ?
C10 C11 H11 120.3 . . ?
Cl1 C33 H33A 109.0 . . ?
Cl1 C33 H33B 109.0 . . ?
Cl2 C33 Cl1 112.9(2) . . ?
Cl2 C33 H33A 109.0 . . ?
Cl2 C33 H33B 109.0 . . ?
H33A C33 H33B 107.8 . . ?
C17 C16 H16 120.1 . . ?
C17 C16 C15 119.9(3) . . ?
C15 C16 H16 120.1 . . ?
P1 B2 H2A 100(2) . . ?
P1 B2 H2B 101(2) . . ?
P1 B2 H2C 101(2) . . ?
H2A B2 H2B 121(3) . . ?
H2A B2 H2C 114(3) . . ?
H2B B2 H2C 114(3) . . ?
C14 C15 C16 119.5(3) . . ?
C14 C15 H15 120.3 . . ?
C16 C15 H15 120.3 . . ?

loop_
_geom_bond_atom_site_label_1
_geom_bond_atom_site_label_2
_geom_bond_distance
_geom_bond_site_symmetry_2
_geom_bond_publ_flag
W1 N3 2.197(2) . ?
W1 N1 2.266(2) . ?
W1 N5 2.198(2) . ?
W1 C4 2.007(3) . ?
W1 C5 1.989(3) . ?
W1 C1 1.849(3) . ?
P1 C3 1.747(3) . ?
P1 C6 1.809(3) . ?
P1 C12 1.810(3) . ?
P1 B2 1.918(4) . ?
Cl1 C33 1.750(4) . ?
Cl2 C33 1.745(4) . ?
N3 N4 1.381(3) . ?
N3 C29 1.351(4) . ?
N1 N2 1.374(3) . ?
N1 C19 1.349(4) . ?
N5 N6 1.380(3) . ?
N5 C24 1.344(4) . ?
N2 C21 1.349(4) . ?
N2 B1 1.548(4) . ?
N4 C31 1.353(4) . ?
N4 B1 1.540(4) . ?
N6 C26 1.346(4) . ?
N6 B1 1.536(4) . ?
O1 C4 1.135(4) . ?
O2 C5 1.149(4) . ?
C21 C20 1.375(4) . ?
C21 C22 1.492(4) . ?
C2 C3 1.225(4) . ?
C2 C1 1.357(4) . ?
C19 C20 1.386(4) . ?
C19 C18 1.488(4) . ?
C24 C23 1.493(4) . ?
C24 C25 1.382(4) . ?
C23 H23A 0.9600 . ?
C23 H23B 0.9600 . ?
C23 H23C 0.9600 . ?
C29 C30 1.388(5) . ?
C29 C28 1.490(5) . ?
C26 C25 1.375(4) . ?
C26 C27 1.491(4) . ?
C20 H20 0.9300 . ?
C31 C30 1.376(5) . ?
C31 C32 1.492(5) . ?
C25 H25 0.9300 . ?
C18 H18A 0.9600 . ?
C18 H18B 0.9600 . ?
C18 H18C 0.9600 . ?
C30 H30 0.9300 . ?
C6 C7 1.381(4) . ?
C6 C11 1.391(4) . ?
C28 H28A 0.9600 . ?
C28 H28B 0.9600 . ?
C28 H28C 0.9600 . ?
C7 H7 0.9300 . ?
C7 C8 1.383(5) . ?
C22 H22A 0.9600 . ?
C22 H22B 0.9600 . ?
C22 H22C 0.9600 . ?
C12 C17 1.388(5) . ?
C12 C13 1.394(5) . ?
C8 H8 0.9300 . ?
C8 C9 1.382(5) . ?
C32 H32A 0.9600 . ?
C32 H32B 0.9600 . ?
C32 H32C 0.9600 . ?
B1 H1 1.08(3) . ?
C9 H9 0.9300 . ?
C9 C10 1.382(5) . ?
C17 H17 0.9300 . ?
C17 C16 1.349(5) . ?
C27 H27A 0.9600 . ?
C27 H27B 0.9600 . ?
C27 H27C 0.9600 . ?
C13 H13 0.9300 . ?
C13 C14 1.358(5) . ?
C14 H14 0.9300 . ?
C14 C15 1.388(5) . ?
C10 H10 0.9300 . ?
C10 C11 1.395(5) . ?
C11 H11 0.9300 . ?
C33 H33A 0.9700 . ?
C33 H33B 0.9700 . ?
C16 H16 0.9300 . ?
C16 C15 1.396(5) . ?
B2 H2A 1.07(4) . ?
B2 H2B 1.07(4) . ?
B2 H2C 1.06(4) . ?
C15 H15 0.9300 . ?

loop_
_geom_torsion_atom_site_label_1
_geom_torsion_atom_site_label_2
_geom_torsion_atom_site_label_3
_geom_torsion_atom_site_label_4
_geom_torsion
_geom_torsion_site_symmetry_1
_geom_torsion_site_symmetry_2
_geom_torsion_site_symmetry_3
_geom_torsion_site_symmetry_4
_geom_torsion_publ_flag
W1 N3 N4 C31 -176.21(18) . . . . ?
W1 N3 N4 B1 4.2(3) . . . . ?
W1 N3 C29 C30 175.9(2) . . . . ?
W1 N3 C29 C28 -3.0(5) . . . . ?
W1 N1 N2 C21 -174.55(18) . . . . ?
W1 N1 N2 B1 6.7(3) . . . . ?
W1 N1 C19 C20 173.7(2) . . . . ?
W1 N1 C19 C18 -5.4(5) . . . . ?
W1 N5 N6 C26 -179.91(18) . . . . ?
W1 N5 N6 B1 1.3(3) . . . . ?
W1 N5 C24 C23 -1.1(4) . . . . ?
W1 N5 C24 C25 180.0(2) . . . . ?
P1 C6 C7 C8 -178.4(2) . . . . ?
P1 C6 C11 C10 178.5(3) . . . . ?
P1 C12 C17 C16 178.2(3) . . . . ?
P1 C12 C13 C14 -177.8(3) . . . . ?
N3 N4 C31 C30 -0.3(3) . . . . ?
N3 N4 C31 C32 -179.9(3) . . . . ?
N3 N4 B1 N2 57.5(3) . . . . ?
N3 N4 B1 N6 -61.2(3) . . . . ?
N3 C29 C30 C31 -0.3(4) . . . . ?
N1 N2 C21 C20 -0.4(3) . . . . ?
N1 N2 C21 C22 178.5(3) . . . . ?
N1 N2 B1 N4 -63.7(3) . . . . ?
N1 N2 B1 N6 54.8(3) . . . . ?
N1 C19 C20 C21 -0.4(3) . . . . ?
N5 N6 C26 C25 -0.1(3) . . . . ?
N5 N6 C26 C27 -179.6(3) . . . . ?
N5 N6 B1 N2 -60.5(3) . . . . ?
N5 N6 B1 N4 57.9(3) . . . . ?
N5 C24 C25 C26 0.0(3) . . . . ?
N2 N1 C19 C20 0.1(3) . . . . ?
N2 N1 C19 C18 -179.0(3) . . . . ?
N2 C21 C20 C19 0.5(3) . . . . ?
N4 N3 C29 C30 0.1(3) . . . . ?
N4 N3 C29 C28 -178.7(3) . . . . ?
N4 C31 C30 C29 0.4(4) . . . . ?
N6 N5 C24 C23 178.8(3) . . . . ?
N6 N5 C24 C25 -0.1(3) . . . . ?
N6 C26 C25 C24 0.1(3) . . . . ?
C21 N2 B1 N4 117.8(3) . . . . ?
C21 N2 B1 N6 -123.6(3) . . . . ?
C19 N1 N2 C21 0.2(3) . . . . ?
C19 N1 N2 B1 -178.6(2) . . . . ?
C24 N5 N6 C26 0.2(3) . . . . ?
C24 N5 N6 B1 -178.6(2) . . . . ?
C3 P1 C6 C7 -39.9(3) . . . . ?
C3 P1 C6 C11 141.7(3) . . . . ?
C3 P1 C12 C17 121.2(3) . . . . ?
C3 P1 C12 C13 -60.2(3) . . . . ?
C23 C24 C25 C26 -178.8(3) . . . . ?
C29 N3 N4 C31 0.1(3) . . . . ?
C29 N3 N4 B1 -179.5(2) . . . . ?
C26 N6 B1 N2 121.1(3) . . . . ?
C26 N6 B1 N4 -120.5(3) . . . . ?
C31 N4 B1 N2 -122.0(3) . . . . ?
C31 N4 B1 N6 119.3(3) . . . . ?
C18 C19 C20 C21 178.7(3) . . . . ?
C6 P1 C3 C2 -159.2(15) . . . . ?
C6 P1 C12 C17 10.4(3) . . . . ?
C6 P1 C12 C13 -171.1(3) . . . . ?
C6 C7 C8 C9 -0.2(5) . . . . ?
C28 C29 C30 C31 178.5(3) . . . . ?
C7 C6 C11 C10 0.1(5) . . . . ?
C7 C8 C9 C10 0.4(5) . . . . ?
C22 C21 C20 C19 -178.4(3) . . . . ?
C12 P1 C3 C2 89.1(16) . . . . ?
C12 P1 C6 C7 69.2(3) . . . . ?
C12 P1 C6 C11 -109.2(3) . . . . ?
C12 C17 C16 C15 0.0(6) . . . . ?
C12 C13 C14 C15 -1.0(6) . . . . ?
C8 C9 C10 C11 -0.3(5) . . . . ?
C32 C31 C30 C29 180.0(3) . . . . ?
B1 N2 C21 C20 178.2(3) . . . . ?
B1 N2 C21 C22 -2.9(5) . . . . ?
B1 N4 C31 C30 179.3(3) . . . . ?
B1 N4 C31 C32 -0.4(5) . . . . ?
B1 N6 C26 C25 178.4(3) . . . . ?
B1 N6 C26 C27 -1.0(5) . . . . ?
C9 C10 C11 C6 0.1(5) . . . . ?
C17 C12 C13 C14 0.9(5) . . . . ?
C17 C16 C15 C14 -0.1(6) . . . . ?
C27 C26 C25 C24 179.5(3) . . . . ?
C13 C12 C17 C16 -0.4(5) . . . . ?
C13 C14 C15 C16 0.6(6) . . . . ?
C11 C6 C7 C8 -0.1(5) . . . . ?
B2 P1 C3 C2 -32.9(16) . . . . ?
B2 P1 C6 C7 -164.1(3) . . . . ?
B2 P1 C6 C11 17.5(3) . . . . ?
B2 P1 C12 C17 -117.7(3) . . . . ?
B2 P1 C12 C13 60.9(3) . . . . ?

loop_
_exptl_oxdiff_crystal_face_indexfrac_h
_exptl_oxdiff_crystal_face_indexfrac_k
_exptl_oxdiff_crystal_face_indexfrac_l
_exptl_oxdiff_crystal_face_x
_exptl_oxdiff_crystal_face_y
_exptl_oxdiff_crystal_face_z
-3.9674 0.9877 -24.0432 -0.9349 0.2230 -0.1820
3.0333 4.9875 -26.0459 -0.9467 -0.1600 -0.3065
-15.0030 -11.9987 5.0115 0.0398 0.8672 0.4486
5.0324 -1.0118 -27.0379 -0.9926 -0.1686 0.0310
-20.9981 -1.0014 4.9920 0.0381 0.9969 -0.2064
16.0026 11.9989 -5.0107 -0.0327 -0.9145 -0.4355
19.9988 2.0011 -4.9941 -0.0414 -0.9637 0.1409
-4.0009 17.9991 4.9809 0.2279 -0.0728 -0.9797
1.0196 -14.0064 -18.0096 -0.7274 0.1846 0.6889
3.9663 0.0127 25.0435 0.9765 -0.2390 0.1328
